data_4032740
loop_
_publ_author_name
'Hou, Ling-Li'
'Shi, Yong'
'Zhang, Zhi-Dan'
'Wu, Jing-Jing'
'Yang, Qing-Xiong'
'Tian, Wei-Sheng'

_publ_section_title
;
 Divergent Synthesis of Solanidine and 22-epi-Solanidine.
;
_journal_issue 14
_journal_name_full 'The Journal of organic chemistry'
_journal_page_first 7463
_journal_page_last 7469
_journal_paper_doi 10.1021/acs.joc.7b01133
_journal_volume 82
_journal_year 2017
_chemical_absolute_configuration ad
_chemical_formula_moiety 'C29 H44 O4'
_chemical_formula_sum 'C29 H44 O4'
_chemical_formula_weight 456.64
_chemical_name_systematic
; 
 ? 
;
_space_group_IT_number 4
_symmetry_cell_setting monoclinic
_symmetry_space_group_name_Hall 'P 2yb'
_symmetry_space_group_name_H-M 'P 1 21 1'
_atom_sites_solution_hydrogens geom
_atom_sites_solution_primary direct
_atom_sites_solution_secondary difmap
_audit_creation_method SHELXL-97
_cell_angle_alpha 90.00
_cell_angle_beta 108.35(3)
_cell_angle_gamma 90.00
_cell_formula_units_Z 2
_cell_length_a 11.851(2)
_cell_length_b 6.5036(13)
_cell_length_c 17.863(4)
_cell_measurement_reflns_used 7513
_cell_measurement_temperature 296(2)
_cell_measurement_theta_max 67.03
_cell_measurement_theta_min 5.46
_cell_volume 1306.8(5)
_computing_cell_refinement 'Bruker SAINT'
_computing_data_collection 'Bruker APEX2'
_computing_data_reduction 'Bruker SAINT'
_computing_molecular_graphics 'Bruker SHELXTL'
_computing_publication_material 'Bruker SHELXTL'
_computing_structure_refinement 'SHELXL-97 (Sheldrick, 2008)'
_computing_structure_solution 'SHELXS-97 (Sheldrick, 2008)'
_diffrn_ambient_temperature 296(2)
_diffrn_measured_fraction_theta_full 0.968
_diffrn_measured_fraction_theta_max 0.969
_diffrn_measurement_device_type 'Bruker APEX-II CCD'
_diffrn_measurement_method '\f and \w scans'
_diffrn_radiation_monochromator graphite
_diffrn_radiation_source 'fine-focus sealed tube'
_diffrn_radiation_type CuK\a
_diffrn_radiation_wavelength 1.54178
_diffrn_reflns_av_R_equivalents 0.0192
_diffrn_reflns_av_sigmaI/netI 0.0326
_diffrn_reflns_limit_h_max 13
_diffrn_reflns_limit_h_min -13
_diffrn_reflns_limit_k_max 7
_diffrn_reflns_limit_k_min -7
_diffrn_reflns_limit_l_max 20
_diffrn_reflns_limit_l_min -21
_diffrn_reflns_number 8789
_diffrn_reflns_theta_full 67.26
_diffrn_reflns_theta_max 67.26
_diffrn_reflns_theta_min 5.46
_diffrn_standards_number 0
_exptl_absorpt_coefficient_mu 0.590
_exptl_absorpt_correction_T_max 0.7529
_exptl_absorpt_correction_T_min 0.6418
_exptl_absorpt_correction_type multi-scan
_exptl_absorpt_process_details SADABS
_exptl_crystal_colour colorless
_exptl_crystal_density_diffrn 1.161
_exptl_crystal_density_method 'not measured'
_exptl_crystal_description block
_exptl_crystal_F_000 500
_exptl_crystal_size_max 0.46
_exptl_crystal_size_mid 0.34
_exptl_crystal_size_min 0.25
_refine_diff_density_max 0.130
_refine_diff_density_min -0.202
_refine_diff_density_rms 0.045
_refine_ls_abs_structure_details 'Flack H D (1983), Acta Cryst. A39, 876-881'
_refine_ls_abs_structure_Flack 0.0(2)
_refine_ls_extinction_coef 0.0198(14)
_refine_ls_extinction_expression Fc^*^=kFc[1+0.001xFc^2^\l^3^/sin(2\q)]^-1/4^
_refine_ls_extinction_method SHELXL
_refine_ls_goodness_of_fit_ref 1.025
_refine_ls_hydrogen_treatment constr
_refine_ls_matrix_type full
_refine_ls_number_parameters 299
_refine_ls_number_reflns 4363
_refine_ls_number_restraints 1
_refine_ls_restrained_S_all 1.025
_refine_ls_R_factor_all 0.0424
_refine_ls_R_factor_gt 0.0421
_refine_ls_shift/su_max 0.002
_refine_ls_shift/su_mean 0.000
_refine_ls_structure_factor_coef Fsqd
_refine_ls_weighting_details 'calc w=1/[\s^2^(Fo^2^)+(0.0784P)^2^+0.0788P] where P=(Fo^2^+2Fc^2^)/3'
_refine_ls_weighting_scheme calc
_refine_ls_wR_factor_gt 0.1137
_refine_ls_wR_factor_ref 0.1143
_reflns_number_gt 4306
_reflns_number_total 4363
_reflns_threshold_expression >2sigma(I)
_cod_data_source_file jo7b01133_si_002.cif
_cod_data_source_block 147
_cod_original_cell_volume 1306.7(5)
_cod_original_sg_symbol_H-M 'P 21'
_cod_database_code 4032740

loop_
_symmetry_equiv_pos_as_xyz
'x, y, z'
'-x, y+1/2, -z'

loop_
_atom_site_label
_atom_site_type_symbol
_atom_site_fract_x
_atom_site_fract_y
_atom_site_fract_z
_atom_site_U_iso_or_equiv
_atom_site_adp_type
_atom_site_occupancy
_atom_site_symmetry_multiplicity
_atom_site_calc_flag
_atom_site_refinement_flags
O1 O 0.99058(12) 0.7270(2) 0.88274(7) 0.0791(4) Uani 1 1 d .
O2 O 1.0954(2) 0.4388(4) 0.89346(12) 0.1301(8) Uani 1 1 d .
O3 O 0.52536(9) 0.6736(2) 0.07779(7) 0.0660(3) Uani 1 1 d .
O4 O 0.45178(12) 0.6371(2) -0.05047(8) 0.0805(4) Uani 1 1 d .
C1 C 0.8084(2) 0.5753(3) 0.67573(12) 0.0808(5) Uani 1 1 d .
H1A H 0.7353 0.4969 0.6568 0.097 Uiso 1 1 calc R
H1B H 0.8688 0.5021 0.6602 0.097 Uiso 1 1 calc R
C2 C 0.8464(2) 0.5822(4) 0.76614(12) 0.0845(6) Uani 1 1 d .
H2A H 0.7825 0.6384 0.7829 0.101 Uiso 1 1 calc R
H2B H 0.8630 0.4440 0.7872 0.101 Uiso 1 1 calc R
C3 C 0.95562(17) 0.7132(3) 0.79738(10) 0.0722(5) Uani 1 1 d .
H3A H 1.0208 0.6526 0.7820 0.087 Uiso 1 1 calc R
C4 C 0.93277(16) 0.9283(3) 0.76521(10) 0.0685(4) Uani 1 1 d .
H4A H 1.0047 1.0096 0.7852 0.082 Uiso 1 1 calc R
H4B H 0.8714 0.9917 0.7828 0.082 Uiso 1 1 calc R
C5 C 0.89383(14) 0.9255(3) 0.67599(9) 0.0597(4) Uani 1 1 d .
C6 C 0.94909(15) 1.0394(3) 0.63616(11) 0.0686(4) Uani 1 1 d .
H6A H 1.0124 1.1202 0.6654 0.082 Uiso 1 1 calc R
C7 C 0.91791(16) 1.0480(3) 0.54851(10) 0.0702(4) Uani 1 1 d .
H7A H 0.9790 0.9772 0.5329 0.084 Uiso 1 1 calc R
H7B H 0.9174 1.1906 0.5324 0.084 Uiso 1 1 calc R
C8 C 0.79726(14) 0.9519(3) 0.50502(9) 0.0567(3) Uani 1 1 d .
H8A H 0.7342 1.0496 0.5048 0.068 Uiso 1 1 calc R
C9 C 0.78008(13) 0.7536(3) 0.54722(9) 0.0576(4) Uani 1 1 d .
H9A H 0.8466 0.6636 0.5477 0.069 Uiso 1 1 calc R
C10 C 0.78867(14) 0.7858(3) 0.63472(10) 0.0593(4) Uani 1 1 d .
C11 C 0.66660(17) 0.6385(3) 0.49953(10) 0.0738(5) Uani 1 1 d .
H11A H 0.6637 0.5074 0.5248 0.089 Uiso 1 1 calc R
H11B H 0.5979 0.7177 0.5008 0.089 Uiso 1 1 calc R
C12 C 0.65838(17) 0.6002(3) 0.41394(10) 0.0717(5) Uani 1 1 d .
H12A H 0.5826 0.5362 0.3868 0.086 Uiso 1 1 calc R
H12B H 0.7208 0.5057 0.4121 0.086 Uiso 1 1 calc R
C13 C 0.67014(13) 0.7986(2) 0.37144(9) 0.0570(4) Uani 1 1 d .
C14 C 0.78828(13) 0.8992(2) 0.42012(9) 0.0560(4) Uani 1 1 d .
H14A H 0.8493 0.7943 0.4242 0.067 Uiso 1 1 calc R
C15 C 0.81039(18) 1.0636(3) 0.36547(11) 0.0737(5) Uani 1 1 d .
H15A H 0.7706 1.1910 0.3702 0.088 Uiso 1 1 calc R
H15B H 0.8948 1.0902 0.3775 0.088 Uiso 1 1 calc R
C16 C 0.75911(17) 0.9738(3) 0.28375(11) 0.0709(4) Uani 1 1 d .
H16A H 0.8222 0.9448 0.2614 0.085 Uiso 1 1 calc R
H16B H 0.7043 1.0705 0.2495 0.085 Uiso 1 1 calc R
C17 C 0.69337(13) 0.7733(3) 0.29103(9) 0.0568(4) Uani 1 1 d .
H17A H 0.7508 0.6611 0.2975 0.068 Uiso 1 1 calc R
C18 C 0.67549(16) 0.8871(4) 0.64286(12) 0.0837(6) Uani 1 1 d .
H18A H 0.6840 0.9050 0.6977 0.126 Uiso 1 1 calc R
H18B H 0.6081 0.8008 0.6188 0.126 Uiso 1 1 calc R
H18C H 0.6639 1.0186 0.6172 0.126 Uiso 1 1 calc R
C19 C 0.56311(17) 0.9415(4) 0.36278(12) 0.0823(6) Uani 1 1 d .
H19A H 0.5499 0.9553 0.4129 0.123 Uiso 1 1 calc R
H19B H 0.4936 0.8841 0.3252 0.123 Uiso 1 1 calc R
H19C H 0.5791 1.0743 0.3449 0.123 Uiso 1 1 calc R
C20 C 0.58858(14) 0.7234(3) 0.21724(10) 0.0655(4) Uani 1 1 d .
H20A H 0.5330 0.8392 0.2086 0.079 Uiso 1 1 calc R
C21 C 0.5198(2) 0.5302(5) 0.22553(13) 0.0982(8) Uani 1 1 d .
H21A H 0.4557 0.5080 0.1776 0.147 Uiso 1 1 calc R
H21B H 0.4883 0.5476 0.2685 0.147 Uiso 1 1 calc R
H21C H 0.5723 0.4138 0.2357 0.147 Uiso 1 1 calc R
C22 C 0.63118(13) 0.7101(3) 0.14480(9) 0.0607(4) Uani 1 1 d .
H22A H 0.6658 0.8425 0.1376 0.073 Uiso 1 1 calc R
C23 C 0.72063(16) 0.5408(4) 0.14730(10) 0.0739(5) Uani 1 1 d .
H23A H 0.6916 0.4121 0.1617 0.089 Uiso 1 1 calc R
H23B H 0.7953 0.5731 0.1874 0.089 Uiso 1 1 calc R
C24 C 0.74201(14) 0.5154(3) 0.06812(10) 0.0661(4) Uani 1 1 d .
H24A H 0.7252 0.3743 0.0505 0.079 Uiso 1 1 calc R
H24B H 0.8251 0.5420 0.0748 0.079 Uiso 1 1 calc R
C25 C 0.66498(15) 0.6599(3) 0.00460(10) 0.0669(4) Uani 1 1 d .
H25A H 0.6954 0.7999 0.0177 0.080 Uiso 1 1 calc R
C26 C 0.53888(15) 0.6557(3) 0.00639(10) 0.0642(4) Uani 1 1 d .
C27 C 0.6737(2) 0.6074(4) -0.07654(11) 0.0889(6) Uani 1 1 d .
H27A H 0.7554 0.6123 -0.0749 0.133 Uiso 1 1 calc R
H27B H 0.6284 0.7051 -0.1145 0.133 Uiso 1 1 calc R
H27C H 0.6427 0.4718 -0.0914 0.133 Uiso 1 1 calc R
C28 C 1.0619(2) 0.5794(4) 0.92382(13) 0.0865(6) Uani 1 1 d .
C29 C 1.0945(3) 0.6152(5) 1.01039(13) 0.1045(8) Uani 1 1 d .
H29A H 1.1461 0.5071 1.0380 0.157 Uiso 1 1 calc R
H29B H 1.0238 0.6166 1.0257 0.157 Uiso 1 1 calc R
H29C H 1.1345 0.7450 1.0233 0.157 Uiso 1 1 calc R

loop_
_atom_site_aniso_label
_atom_site_aniso_U_11
_atom_site_aniso_U_22
_atom_site_aniso_U_33
_atom_site_aniso_U_23
_atom_site_aniso_U_13
_atom_site_aniso_U_12
O1 0.0833(8) 0.0849(9) 0.0738(7) 0.0033(6) 0.0312(6) 0.0109(7)
O2 0.1580(19) 0.1174(17) 0.1103(13) 0.0150(12) 0.0358(12) 0.0619(15)
O3 0.0522(6) 0.0702(7) 0.0735(6) -0.0037(5) 0.0167(5) 0.0003(5)
O4 0.0698(7) 0.0773(9) 0.0789(7) -0.0077(6) 0.0015(6) 0.0076(6)
C1 0.1034(14) 0.0688(12) 0.0812(11) -0.0047(9) 0.0448(11) -0.0189(10)
C2 0.1116(16) 0.0731(13) 0.0783(11) 0.0008(9) 0.0436(11) -0.0133(11)
C3 0.0757(10) 0.0788(12) 0.0703(9) 0.0012(9) 0.0346(8) 0.0110(9)
C4 0.0643(9) 0.0702(11) 0.0738(10) -0.0071(8) 0.0255(7) -0.0027(8)
C5 0.0531(8) 0.0599(10) 0.0712(9) -0.0055(7) 0.0267(7) 0.0013(7)
C6 0.0613(9) 0.0675(11) 0.0777(10) -0.0067(8) 0.0232(7) -0.0157(8)
C7 0.0677(10) 0.0708(11) 0.0771(10) -0.0046(8) 0.0297(8) -0.0205(8)
C8 0.0531(8) 0.0520(8) 0.0722(8) -0.0055(7) 0.0299(6) -0.0025(6)
C9 0.0538(7) 0.0554(9) 0.0726(9) -0.0052(7) 0.0328(7) -0.0046(6)
C10 0.0536(8) 0.0616(9) 0.0728(9) -0.0083(7) 0.0342(7) -0.0046(6)
C11 0.0755(11) 0.0801(12) 0.0744(10) -0.0065(9) 0.0362(8) -0.0283(9)
C12 0.0766(11) 0.0684(11) 0.0761(10) -0.0107(8) 0.0328(8) -0.0257(8)
C13 0.0480(7) 0.0576(9) 0.0720(9) -0.0071(7) 0.0282(6) -0.0011(6)
C14 0.0499(7) 0.0523(8) 0.0724(9) -0.0038(6) 0.0286(6) -0.0024(6)
C15 0.0825(11) 0.0648(10) 0.0803(10) -0.0019(8) 0.0347(9) -0.0173(9)
C16 0.0735(10) 0.0650(10) 0.0793(10) 0.0030(8) 0.0313(8) -0.0106(8)
C17 0.0497(7) 0.0591(9) 0.0671(8) -0.0009(6) 0.0265(6) -0.0002(6)
C18 0.0563(9) 0.1171(17) 0.0874(11) -0.0207(11) 0.0367(8) 0.0020(10)
C19 0.0576(9) 0.1037(16) 0.0897(12) -0.0100(11) 0.0289(8) 0.0169(10)
C20 0.0521(8) 0.0730(11) 0.0750(9) -0.0055(8) 0.0253(7) -0.0036(7)
C21 0.0945(15) 0.127(2) 0.0820(11) -0.0201(12) 0.0405(11) -0.0537(15)
C22 0.0515(7) 0.0656(10) 0.0654(8) -0.0004(7) 0.0187(6) -0.0026(6)
C23 0.0698(10) 0.0896(13) 0.0643(9) 0.0086(9) 0.0239(8) 0.0198(9)
C24 0.0553(8) 0.0760(12) 0.0707(9) -0.0008(8) 0.0249(7) 0.0023(7)
C25 0.0666(9) 0.0680(10) 0.0665(9) 0.0021(8) 0.0216(7) -0.0028(8)
C26 0.0657(9) 0.0531(9) 0.0687(9) 0.0005(7) 0.0139(7) 0.0040(7)
C27 0.0900(13) 0.1111(18) 0.0677(10) 0.0025(10) 0.0275(9) 0.0033(12)
C28 0.0867(13) 0.0853(15) 0.0891(12) 0.0165(11) 0.0302(10) 0.0066(11)
C29 0.1168(19) 0.107(2) 0.0847(13) 0.0223(13) 0.0248(12) -0.0076(15)

loop_
_atom_type_symbol
_atom_type_description
_atom_type_scat_dispersion_real
_atom_type_scat_dispersion_imag
_atom_type_scat_source
C C 0.0181 0.0091 'International Tables Vol C Tables 4.2.6.8 and 6.1.1.4'
H H 0.0000 0.0000 'International Tables Vol C Tables 4.2.6.8 and 6.1.1.4'
O O 0.0492 0.0322 'International Tables Vol C Tables 4.2.6.8 and 6.1.1.4'

loop_
_geom_angle_atom_site_label_1
_geom_angle_atom_site_label_2
_geom_angle_atom_site_label_3
_geom_angle
C28 O1 C3 117.06(17)
C26 O3 C22 117.83(12)
C2 C1 C10 115.23(17)
C2 C1 H1A 108.5
C10 C1 H1A 108.5
C2 C1 H1B 108.5
C10 C1 H1B 108.5
H1A C1 H1B 107.5
C3 C2 C1 109.91(16)
C3 C2 H2A 109.7
C1 C2 H2A 109.7
C3 C2 H2B 109.7
C1 C2 H2B 109.7
H2A C2 H2B 108.2
O1 C3 C2 110.65(15)
O1 C3 C4 107.57(15)
C2 C3 C4 110.81(17)
O1 C3 H3A 109.3
C2 C3 H3A 109.3
C4 C3 H3A 109.3
C3 C4 C5 110.49(15)
C3 C4 H4A 109.6
C5 C4 H4A 109.6
C3 C4 H4B 109.6
C5 C4 H4B 109.6
H4A C4 H4B 108.1
C6 C5 C4 121.16(16)
C6 C5 C10 122.35(15)
C4 C5 C10 116.49(14)
C5 C6 C7 125.44(16)
C5 C6 H6A 117.3
C7 C6 H6A 117.3
C6 C7 C8 113.62(14)
C6 C7 H7A 108.8
C8 C7 H7A 108.8
C6 C7 H7B 108.8
C8 C7 H7B 108.8
H7A C7 H7B 107.7
C14 C8 C7 111.00(12)
C14 C8 C9 108.67(13)
C7 C8 C9 109.90(14)
C14 C8 H8A 109.1
C7 C8 H8A 109.1
C9 C8 H8A 109.1
C8 C9 C11 111.30(14)
C8 C9 C10 113.86(13)
C11 C9 C10 113.10(12)
C8 C9 H9A 105.9
C11 C9 H9A 105.9
C10 C9 H9A 105.9
C5 C10 C1 108.71(15)
C5 C10 C18 107.52(14)
C1 C10 C18 110.04(16)
C5 C10 C9 110.56(12)
C1 C10 C9 108.24(13)
C18 C10 C9 111.73(14)
C12 C11 C9 113.82(13)
C12 C11 H11A 108.8
C9 C11 H11A 108.8
C12 C11 H11B 108.8
C9 C11 H11B 108.8
H11A C11 H11B 107.7
C11 C12 C13 111.98(15)
C11 C12 H12A 109.2
C13 C12 H12A 109.2
C11 C12 H12B 109.2
C13 C12 H12B 109.2
H12A C12 H12B 107.9
C12 C13 C19 111.04(14)
C12 C13 C14 106.69(14)
C19 C13 C14 111.92(15)
C12 C13 C17 116.17(13)
C19 C13 C17 110.53(14)
C14 C13 C17 99.93(11)
C15 C14 C8 120.43(14)
C15 C14 C13 104.18(14)
C8 C14 C13 115.00(12)
C15 C14 H14A 105.3
C8 C14 H14A 105.3
C13 C14 H14A 105.3
C16 C15 C14 104.45(15)
C16 C15 H15A 110.9
C14 C15 H15A 110.9
C16 C15 H15B 110.9
C14 C15 H15B 110.9
H15A C15 H15B 108.9
C15 C16 C17 107.75(14)
C15 C16 H16A 110.2
C17 C16 H16A 110.2
C15 C16 H16B 110.2
C17 C16 H16B 110.2
H16A C16 H16B 108.5
C20 C17 C16 113.54(14)
C20 C17 C13 119.04(12)
C16 C17 C13 103.26(13)
C20 C17 H17A 106.8
C16 C17 H17A 106.8
C13 C17 H17A 106.8
C10 C18 H18A 109.5
C10 C18 H18B 109.5
H18A C18 H18B 109.5
C10 C18 H18C 109.5
H18A C18 H18C 109.5
H18B C18 H18C 109.5
C13 C19 H19A 109.5
C13 C19 H19B 109.5
H19A C19 H19B 109.5
C13 C19 H19C 109.5
H19A C19 H19C 109.5
H19B C19 H19C 109.5
C21 C20 C22 111.24(15)
C21 C20 C17 113.72(16)
C22 C20 C17 110.16(12)
C21 C20 H20A 107.1
C22 C20 H20A 107.1
C17 C20 H20A 107.1
C20 C21 H21A 109.5
C20 C21 H21B 109.5
H21A C21 H21B 109.5
C20 C21 H21C 109.5
H21A C21 H21C 109.5
H21B C21 H21C 109.5
O3 C22 C23 108.59(14)
O3 C22 C20 106.03(12)
C23 C22 C20 115.38(14)
O3 C22 H22A 108.9
C23 C22 H22A 108.9
C20 C22 H22A 108.9
C22 C23 C24 111.71(14)
C22 C23 H23A 109.3
C24 C23 H23A 109.3
C22 C23 H23B 109.3
C24 C23 H23B 109.3
H23A C23 H23B 107.9
C23 C24 C25 112.74(15)
C23 C24 H24A 109.0
C25 C24 H24A 109.0
C23 C24 H24B 109.0
C25 C24 H24B 109.0
H24A C24 H24B 107.8
C26 C25 C27 112.40(15)
C26 C25 C24 109.67(14)
C27 C25 C24 111.33(17)
C26 C25 H25A 107.7
C27 C25 H25A 107.7
C24 C25 H25A 107.7
O4 C26 O3 118.93(16)
O4 C26 C25 125.23(17)
O3 C26 C25 115.84(14)
C25 C27 H27A 109.5
C25 C27 H27B 109.5
H27A C27 H27B 109.5
C25 C27 H27C 109.5
H27A C27 H27C 109.5
H27B C27 H27C 109.5
O2 C28 O1 123.0(2)
O2 C28 C29 125.3(2)
O1 C28 C29 111.7(2)
C28 C29 H29A 109.5
C28 C29 H29B 109.5
H29A C29 H29B 109.5
C28 C29 H29C 109.5
H29A C29 H29C 109.5
H29B C29 H29C 109.5

loop_
_geom_bond_atom_site_label_1
_geom_bond_atom_site_label_2
_geom_bond_distance
O1 C28 1.336(3)
O1 C3 1.451(2)
O2 C28 1.193(3)
O3 C26 1.340(2)
O3 C22 1.455(2)
O4 C26 1.205(2)
C1 C2 1.534(3)
C1 C10 1.535(3)
C1 H1A 0.9700
C1 H1B 0.9700
C2 C3 1.502(3)
C2 H2A 0.9700
C2 H2B 0.9700
C3 C4 1.504(3)
C3 H3A 0.9800
C4 C5 1.513(2)
C4 H4A 0.9700
C4 H4B 0.9700
C5 C6 1.333(2)
C5 C10 1.531(2)
C6 C7 1.492(2)
C6 H6A 0.9300
C7 C8 1.529(2)
C7 H7A 0.9700
C7 H7B 0.9700
C8 C14 1.525(2)
C8 C9 1.539(2)
C8 H8A 0.9800
C9 C11 1.540(2)
C9 C10 1.548(2)
C9 H9A 0.9800
C10 C18 1.542(2)
C11 C12 1.522(2)
C11 H11A 0.9700
C11 H11B 0.9700
C12 C13 1.526(2)
C12 H12A 0.9700
C12 H12B 0.9700
C13 C19 1.541(2)
C13 C14 1.542(2)
C13 C17 1.554(2)
C14 C15 1.525(2)
C14 H14A 0.9800
C15 C16 1.511(3)
C15 H15A 0.9700
C15 H15B 0.9700
C16 C17 1.545(2)
C16 H16A 0.9700
C16 H16B 0.9700
C17 C20 1.534(2)
C17 H17A 0.9800
C18 H18A 0.9600
C18 H18B 0.9600
C18 H18C 0.9600
C19 H19A 0.9600
C19 H19B 0.9600
C19 H19C 0.9600
C20 C21 1.530(3)
C20 C22 1.532(2)
C20 H20A 0.9800
C21 H21A 0.9600
C21 H21B 0.9600
C21 H21C 0.9600
C22 C23 1.519(2)
C22 H22A 0.9800
C23 C24 1.522(2)
C23 H23A 0.9700
C23 H23B 0.9700
C24 C25 1.534(3)
C24 H24A 0.9700
C24 H24B 0.9700
C25 C26 1.505(2)
C25 C27 1.524(2)
C25 H25A 0.9800
C27 H27A 0.9600
C27 H27B 0.9600
C27 H27C 0.9600
C28 C29 1.490(3)
C29 H29A 0.9600
C29 H29B 0.9600
C29 H29C 0.9600

loop_
_geom_torsion_atom_site_label_1
_geom_torsion_atom_site_label_2
_geom_torsion_atom_site_label_3
_geom_torsion_atom_site_label_4
_geom_torsion
C10 C1 C2 C3 -54.9(3)
C28 O1 C3 C2 87.1(2)
C28 O1 C3 C4 -151.71(18)
C1 C2 C3 O1 178.13(17)
C1 C2 C3 C4 58.9(2)
O1 C3 C4 C5 -179.10(13)
C2 C3 C4 C5 -58.03(19)
C3 C4 C5 C6 -126.77(19)
C3 C4 C5 C10 53.1(2)
C4 C5 C6 C7 -179.97(18)
C10 C5 C6 C7 0.1(3)
C5 C6 C7 C8 13.4(3)
C6 C7 C8 C14 -160.79(16)
C6 C7 C8 C9 -40.6(2)
C14 C8 C9 C11 -51.40(16)
C7 C8 C9 C11 -173.04(14)
C14 C8 C9 C10 179.33(12)
C7 C8 C9 C10 57.69(17)
C6 C5 C10 C1 133.57(18)
C4 C5 C10 C1 -46.33(18)
C6 C5 C10 C18 -107.3(2)
C4 C5 C10 C18 72.77(19)
C6 C5 C10 C9 14.9(2)
C4 C5 C10 C9 -165.01(14)
C2 C1 C10 C5 46.9(2)
C2 C1 C10 C18 -70.6(2)
C2 C1 C10 C9 167.02(16)
C8 C9 C10 C5 -43.92(18)
C11 C9 C10 C5 -172.28(15)
C8 C9 C10 C1 -162.89(14)
C11 C9 C10 C1 68.75(19)
C8 C9 C10 C18 75.79(18)
C11 C9 C10 C18 -52.6(2)
C8 C9 C11 C12 52.0(2)
C10 C9 C11 C12 -178.35(16)
C9 C11 C12 C13 -54.9(2)
C11 C12 C13 C19 -66.7(2)
C11 C12 C13 C14 55.50(18)
C11 C12 C13 C17 165.86(14)
C7 C8 C14 C15 -54.8(2)
C9 C8 C14 C15 -175.73(14)
C7 C8 C14 C13 179.27(15)
C9 C8 C14 C13 58.30(17)
C12 C13 C14 C15 166.28(14)
C19 C13 C14 C15 -72.07(17)
C17 C13 C14 C15 44.95(15)
C12 C13 C14 C8 -59.76(17)
C19 C13 C14 C8 61.90(19)
C17 C13 C14 C8 178.92(13)
C8 C14 C15 C16 -163.83(15)
C13 C14 C15 C16 -32.99(18)
C14 C15 C16 C17 7.5(2)
C15 C16 C17 C20 150.59(16)
C15 C16 C17 C13 20.30(18)
C12 C13 C17 C20 79.60(19)
C19 C13 C17 C20 -48.1(2)
C14 C13 C17 C20 -166.14(15)
C12 C13 C17 C16 -153.52(15)
C19 C13 C17 C16 78.79(17)
C14 C13 C17 C16 -39.26(15)
C16 C17 C20 C21 -177.43(16)
C13 C17 C20 C21 -55.6(2)
C16 C17 C20 C22 56.92(19)
C13 C17 C20 C22 178.79(14)
C26 O3 C22 C23 -55.44(18)
C26 O3 C22 C20 -179.98(14)
C21 C20 C22 O3 55.9(2)
C17 C20 C22 O3 -177.01(14)
C21 C20 C22 C23 -64.3(2)
C17 C20 C22 C23 62.8(2)
O3 C22 C23 C24 51.56(19)
C20 C22 C23 C24 170.37(15)
C22 C23 C24 C25 -2.3(2)
C23 C24 C25 C26 -45.9(2)
C23 C24 C25 C27 -170.90(17)
C22 O3 C26 O4 -175.82(16)
C22 O3 C26 C25 4.4(2)
C27 C25 C26 O4 -8.2(3)
C24 C25 C26 O4 -132.60(18)
C27 C25 C26 O3 171.60(17)
C24 C25 C26 O3 47.2(2)
C3 O1 C28 O2 -1.2(4)
C3 O1 C28 C29 178.00(18)
